data_4103683
loop_
_publ_author_name
'Kaiyan Lou'
'Allan M. Prior'
'Bernard Wiredu'
'John Desper'
'Duy H. Hua'

_publ_section_title
;
 Synthesis of Cyclododeciptycene Quinones
;
_journal_name_full 'Journal of the American Chemical Society'
_journal_page_first 17635
_journal_page_last 17641
_journal_paper_doi 10.1021/ja1088309
_journal_volume 132
_journal_year 2010
_chemical_formula_moiety
;
(C88 H48 O12) (C2 H5 O)
;
_chemical_formula_sum 'C90 H53 O13'
_chemical_formula_weight 1342.32
_chemical_name_systematic
;
 ?
;
_space_group_IT_number 230
_symmetry_cell_setting cubic
_symmetry_space_group_name_Hall '-I 4bd 2c 3'
_symmetry_space_group_name_H-M 'I a -3 d'
_atom_sites_solution_hydrogens geom
_atom_sites_solution_primary direct
_atom_sites_solution_secondary difmap
_audit_creation_method SHELXL-97
_cell_angle_alpha 90.00
_cell_angle_beta 90.00
_cell_angle_gamma 90.00
_cell_formula_units_Z 16
_cell_length_a 33.0333(17)
_cell_length_b 33.0333(17)
_cell_length_c 33.0333(17)
_cell_measurement_reflns_used 3743
_cell_measurement_temperature 100(2)
_cell_measurement_theta_max 15.90
_cell_measurement_theta_min 2.47
_cell_volume 36046(3)
_computing_cell_refinement 'Bruker SAINT'
_computing_data_collection 'Bruker APEX2'
_computing_data_reduction 'Bruker SAINT'
_computing_molecular_graphics 'Bruker SHELXTL'
_computing_publication_material 'Bruker SHELXTL'
_computing_structure_refinement 'SHELXL-97 (Sheldrick, 2008)'
_computing_structure_solution 'SHELXS-97 (Sheldrick, 2008)'
_diffrn_ambient_temperature 100(2)
_diffrn_measured_fraction_theta_full 0.999
_diffrn_measured_fraction_theta_max 0.999
_diffrn_measurement_device_type 'Bruker APEX-II CCD'
_diffrn_measurement_method '\f and \w scans'
_diffrn_radiation_monochromator graphite
_diffrn_radiation_source 'fine-focus sealed tube'
_diffrn_radiation_type MoK\a
_diffrn_radiation_wavelength 0.71073
_diffrn_reflns_av_R_equivalents 0.1821
_diffrn_reflns_av_sigmaI/netI 0.0400
_diffrn_reflns_limit_h_max 33
_diffrn_reflns_limit_h_min -33
_diffrn_reflns_limit_k_max 33
_diffrn_reflns_limit_k_min -33
_diffrn_reflns_limit_l_max 33
_diffrn_reflns_limit_l_min -33
_diffrn_reflns_number 91091
_diffrn_reflns_theta_full 20.80
_diffrn_reflns_theta_max 20.80
_diffrn_reflns_theta_min 2.31
_exptl_absorpt_coefficient_mu 0.066
_exptl_absorpt_correction_type none
_exptl_crystal_colour Orange
_exptl_crystal_density_diffrn 0.989
_exptl_crystal_density_method 'not measured'
_exptl_crystal_description Triangular
_exptl_crystal_F_000 11152
_exptl_crystal_size_max 0.24
_exptl_crystal_size_mid 0.20
_exptl_crystal_size_min 0.10
_refine_diff_density_max 0.673
_refine_diff_density_min -0.261
_refine_diff_density_rms 0.088
_refine_ls_extinction_method none
_refine_ls_goodness_of_fit_ref 1.768
_refine_ls_hydrogen_treatment constr
_refine_ls_matrix_type full
_refine_ls_number_parameters 172
_refine_ls_number_reflns 1580
_refine_ls_number_restraints 78
_refine_ls_restrained_S_all 1.738
_refine_ls_R_factor_all 0.1561
_refine_ls_R_factor_gt 0.1065
_refine_ls_shift/su_max 0.000
_refine_ls_shift/su_mean 0.000
_refine_ls_structure_factor_coef Fsqd
_refine_ls_weighting_details 'calc w=1/[\s^2^(Fo^2^)+(0.1000P)^2^+0.0000P] where P=(Fo^2^+2Fc^2^)/3'
_refine_ls_weighting_scheme calc
_refine_ls_wR_factor_gt 0.2727
_refine_ls_wR_factor_ref 0.2986
_reflns_number_gt 924
_reflns_number_total 1580
_reflns_threshold_expression >2sigma(I)
_cod_data_source_file ja1088309_si_002.cif
_cod_data_source_block dh0608a
_cod_database_code 4103683

loop_
_symmetry_equiv_pos_as_xyz
'x, y, z'
'-x+1/2, -y, z+1/2'
'-x, y+1/2, -z+1/2'
'x+1/2, -y+1/2, -z'
'z, x, y'
'z+1/2, -x+1/2, -y'
'-z+1/2, -x, y+1/2'
'-z, x+1/2, -y+1/2'
'y, z, x'
'-y, z+1/2, -x+1/2'
'y+1/2, -z+1/2, -x'
'-y+1/2, -z, x+1/2'
'y+3/4, x+1/4, -z+1/4'
'-y+3/4, -x+3/4, -z+3/4'
'y+1/4, -x+1/4, z+3/4'
'-y+1/4, x+3/4, z+1/4'
'x+3/4, z+1/4, -y+1/4'
'-x+1/4, z+3/4, y+1/4'
'-x+3/4, -z+3/4, -y+3/4'
'x+1/4, -z+1/4, y+3/4'
'z+3/4, y+1/4, -x+1/4'
'z+1/4, -y+1/4, x+3/4'
'-z+1/4, y+3/4, x+1/4'
'-z+3/4, -y+3/4, -x+3/4'
'x+1/2, y+1/2, z+1/2'
'-x+1, -y+1/2, z+1'
'-x+1/2, y+1, -z+1'
'x+1, -y+1, -z+1/2'
'z+1/2, x+1/2, y+1/2'
'z+1, -x+1, -y+1/2'
'-z+1, -x+1/2, y+1'
'-z+1/2, x+1, -y+1'
'y+1/2, z+1/2, x+1/2'
'-y+1/2, z+1, -x+1'
'y+1, -z+1, -x+1/2'
'-y+1, -z+1/2, x+1'
'y+5/4, x+3/4, -z+3/4'
'-y+5/4, -x+5/4, -z+5/4'
'y+3/4, -x+3/4, z+5/4'
'-y+3/4, x+5/4, z+3/4'
'x+5/4, z+3/4, -y+3/4'
'-x+3/4, z+5/4, y+3/4'
'-x+5/4, -z+5/4, -y+5/4'
'x+3/4, -z+3/4, y+5/4'
'z+5/4, y+3/4, -x+3/4'
'z+3/4, -y+3/4, x+5/4'
'-z+3/4, y+5/4, x+3/4'
'-z+5/4, -y+5/4, -x+5/4'
'-x, -y, -z'
'x-1/2, y, -z-1/2'
'x, -y-1/2, z-1/2'
'-x-1/2, y-1/2, z'
'-z, -x, -y'
'-z-1/2, x-1/2, y'
'z-1/2, x, -y-1/2'
'z, -x-1/2, y-1/2'
'-y, -z, -x'
'y, -z-1/2, x-1/2'
'-y-1/2, z-1/2, x'
'y-1/2, z, -x-1/2'
'-y-3/4, -x-1/4, z-1/4'
'y-3/4, x-3/4, z-3/4'
'-y-1/4, x-1/4, -z-3/4'
'y-1/4, -x-3/4, -z-1/4'
'-x-3/4, -z-1/4, y-1/4'
'x-1/4, -z-3/4, -y-1/4'
'x-3/4, z-3/4, y-3/4'
'-x-1/4, z-1/4, -y-3/4'
'-z-3/4, -y-1/4, x-1/4'
'-z-1/4, y-1/4, -x-3/4'
'z-1/4, -y-3/4, -x-1/4'
'z-3/4, y-3/4, x-3/4'
'-x+1/2, -y+1/2, -z+1/2'
'x, y+1/2, -z'
'x+1/2, -y, z'
'-x, y, z+1/2'
'-z+1/2, -x+1/2, -y+1/2'
'-z, x, y+1/2'
'z, x+1/2, -y'
'z+1/2, -x, y'
'-y+1/2, -z+1/2, -x+1/2'
'y+1/2, -z, x'
'-y, z, x+1/2'
'y, z+1/2, -x'
'-y-1/4, -x+1/4, z+1/4'
'y-1/4, x-1/4, z-1/4'
'-y+1/4, x+1/4, -z-1/4'
'y+1/4, -x-1/4, -z+1/4'
'-x-1/4, -z+1/4, y+1/4'
'x+1/4, -z-1/4, -y+1/4'
'x-1/4, z-1/4, y-1/4'
'-x+1/4, z+1/4, -y-1/4'
'-z-1/4, -y+1/4, x+1/4'
'-z+1/4, y+1/4, -x-1/4'
'z+1/4, -y-1/4, -x+1/4'
'z-1/4, y-1/4, x-1/4'

loop_
_atom_site_label
_atom_site_type_symbol
_atom_site_fract_x
_atom_site_fract_y
_atom_site_fract_z
_atom_site_U_iso_or_equiv
_atom_site_adp_type
_atom_site_occupancy
_atom_site_symmetry_multiplicity
_atom_site_calc_flag
_atom_site_refinement_flags
_atom_site_disorder_assembly
_atom_site_disorder_group
O1S O 0.7303(9) 0.3026(10) 0.7520(11) 0.035(6) Uiso 0.110(7) 1 d PD A -1
C1S C 0.7669(11) 0.2780(14) 0.7454(11) 0.035(6) Uiso 0.110(7) 1 d PD A -1
H1A H 0.7671 0.2556 0.7653 0.042 Uiso 0.110(7) 1 calc PR A -1
H1B H 0.7910 0.2950 0.7505 0.042 Uiso 0.110(7) 1 calc PR A -1
C2S C 0.7698(15) 0.2604(15) 0.7028(11) 0.035(6) Uiso 0.110(7) 1 d PD A -1
H2A H 0.7531 0.2764 0.6843 0.053 Uiso 0.110(7) 1 calc PR A -1
H2B H 0.7603 0.2323 0.7031 0.053 Uiso 0.110(7) 1 calc PR A -1
H2C H 0.7981 0.2611 0.6938 0.053 Uiso 0.110(7) 1 calc PR A -1
O3S O 0.6959(17) 0.275(2) 0.755(2) 0.035(6) Uiso 0.056(7) 1 d PD A -2
C3S C 0.7368(17) 0.264(2) 0.742(3) 0.035(6) Uiso 0.056(7) 1 d PD A -2
H3A H 0.7533 0.2559 0.7655 0.042 Uiso 0.056(7) 1 calc PR A -2
H3B H 0.7499 0.2876 0.7289 0.042 Uiso 0.056(7) 1 calc PR A -2
C4S C 0.735(3) 0.229(2) 0.712(3) 0.035(6) Uiso 0.056(7) 1 d PD A -2
H4A H 0.7201 0.2375 0.6873 0.053 Uiso 0.056(7) 1 calc PR A -2
H4B H 0.7207 0.2059 0.7240 0.053 Uiso 0.056(7) 1 calc PR A -2
H4C H 0.7623 0.2207 0.7041 0.053 Uiso 0.056(7) 1 calc PR A -2
C11 C 0.6186(2) 0.2794(2) 0.6574(3) 0.083(2) Uani 1 1 d . B .
H11A H 0.6014 0.2968 0.6751 0.099 Uiso 1 1 calc R . .
C12 C 0.6604(2) 0.2973(2) 0.6484(2) 0.075(2) Uani 1 1 d U . .
C13 C 0.6744(3) 0.3359(3) 0.6638(2) 0.085(2) Uani 1 1 d U B .
O13 O 0.65225(15) 0.35706(15) 0.68764(18) 0.0948(18) Uani 1 1 d . . .
C14 C 0.7140(2) 0.3478(2) 0.6522(2) 0.070(2) Uani 1 1 d U . .
C15 C 0.7374(2) 0.3243(3) 0.6284(2) 0.079(2) Uani 1 1 d U B .
C16 C 0.7246(2) 0.2847(3) 0.6133(2) 0.077(2) Uani 1 1 d U . .
O16 O 0.74723(14) 0.26284(16) 0.59134(14) 0.0804(16) Uani 1 1 d . B .
C17 C 0.6840(2) 0.2732(2) 0.6244(2) 0.074(2) Uani 1 1 d U B .
C18 C 0.6648(2) 0.2338(2) 0.6124(2) 0.075(2) Uani 1 1 d . . .
H18A H 0.6821 0.2163 0.5947 0.090 Uiso 1 1 calc R B .
C21 C 0.6001(3) 0.2705(2) 0.6169(3) 0.085(2) Uani 1 1 d U . .
C22 C 0.5620(3) 0.2842(3) 0.6050(3) 0.105(3) Uani 1 1 d U B .
H22A H 0.5465 0.3013 0.6222 0.127 Uiso 1 1 calc R . .
C23 C 0.5480(3) 0.2727(3) 0.5691(4) 0.116(4) Uani 1 1 d U . .
H23A H 0.5223 0.2823 0.5605 0.140 Uiso 1 1 calc R B .
C24 C 0.5698(3) 0.2471(3) 0.5437(3) 0.106(3) Uani 1 1 d U B .
H24A H 0.5587 0.2391 0.5184 0.127 Uiso 1 1 calc R . .
C25 C 0.6109(3) 0.2322(3) 0.5562(3) 0.100(3) Uani 1 1 d U . .
H25A H 0.6268 0.2148 0.5397 0.120 Uiso 1 1 calc R B .
C26 C 0.6237(3) 0.2456(2) 0.5934(3) 0.081(2) Uani 1 1 d U B .
C73 C 0.6298(7) 0.3828(6) 0.6727(8) 0.0948(18) Uani 0.33 1 d P B -1
H73A H 0.6154 0.3971 0.6943 0.142 Uiso 0.33 1 calc PR B -1
H73B H 0.6102 0.3695 0.6548 0.142 Uiso 0.33 1 calc PR B -1
H73C H 0.6460 0.4021 0.6571 0.142 Uiso 0.33 1 calc PR B -1
C76 C 0.7764(6) 0.2343(6) 0.6150(6) 0.0804(16) Uani 0.33 1 d P B -2
H76A H 0.7921 0.2181 0.5957 0.121 Uiso 0.33 1 calc PR B -2
H76B H 0.7606 0.2164 0.6325 0.121 Uiso 0.33 1 calc PR B -2
H76C H 0.7948 0.2506 0.6316 0.121 Uiso 0.33 1 calc PR B -2

loop_
_atom_site_aniso_label
_atom_site_aniso_U_11
_atom_site_aniso_U_22
_atom_site_aniso_U_33
_atom_site_aniso_U_23
_atom_site_aniso_U_13
_atom_site_aniso_U_12
C11 0.060(5) 0.068(5) 0.120(7) 0.015(5) 0.009(5) 0.007(4)
C12 0.053(5) 0.070(6) 0.102(6) 0.017(5) 0.005(4) 0.005(4)
C13 0.085(6) 0.075(6) 0.094(6) 0.006(5) 0.030(5) 0.007(5)
O13 0.075(4) 0.063(4) 0.146(5) 0.013(3) 0.029(3) 0.010(3)
C14 0.062(5) 0.078(6) 0.070(5) 0.007(4) 0.006(4) -0.002(4)
C15 0.070(6) 0.110(7) 0.056(5) 0.009(4) 0.003(4) -0.013(5)
C16 0.060(5) 0.098(6) 0.072(5) 0.002(5) -0.006(4) -0.003(5)
O16 0.067(3) 0.105(4) 0.068(3) -0.012(3) -0.003(3) 0.007(3)
C17 0.065(6) 0.071(5) 0.086(5) 0.013(4) -0.005(4) -0.002(4)
C18 0.077(5) 0.074(6) 0.074(5) 0.011(4) -0.009(4) 0.009(4)
C21 0.063(6) 0.072(6) 0.119(7) 0.026(5) -0.003(6) 0.001(5)
C22 0.090(8) 0.087(7) 0.140(9) 0.046(6) -0.012(6) -0.005(5)
C23 0.097(8) 0.084(7) 0.168(11) 0.034(7) 0.013(8) 0.007(6)
C24 0.092(7) 0.112(8) 0.114(7) 0.066(6) -0.049(6) -0.051(6)
C25 0.087(7) 0.101(7) 0.111(7) 0.045(5) -0.005(5) -0.020(5)
C26 0.089(6) 0.071(6) 0.083(6) 0.024(5) -0.021(5) -0.015(5)
C73 0.075(4) 0.063(4) 0.146(5) 0.013(3) 0.029(3) 0.010(3)
C76 0.067(3) 0.105(4) 0.068(3) -0.012(3) -0.003(3) 0.007(3)

loop_
_atom_type_symbol
_atom_type_description
_atom_type_scat_dispersion_real
_atom_type_scat_dispersion_imag
_atom_type_scat_source
C C 0.0033 0.0016 'International Tables Vol C Tables 4.2.6.8 and 6.1.1.4'
H H 0.0000 0.0000 'International Tables Vol C Tables 4.2.6.8 and 6.1.1.4'
O O 0.0106 0.0060 'International Tables Vol C Tables 4.2.6.8 and 6.1.1.4'

loop_
_geom_angle_atom_site_label_1
_geom_angle_atom_site_label_2
_geom_angle_atom_site_label_3
_geom_angle
_geom_angle_site_symmetry_1
_geom_angle_site_symmetry_3
O1S C1S C2S 114(2) . .
O1S C1S H1A 108.9 . .
C2S C1S H1A 108.9 . .
O1S C1S H1B 108.9 . .
C2S C1S H1B 108.9 . .
H1A C1S H1B 107.7 . .
C1S C2S H2A 109.5 . .
C1S C2S H2B 109.5 . .
H2A C2S H2B 109.5 . .
C1S C2S H2C 109.5 . .
H2A C2S H2C 109.5 . .
H2B C2S H2C 109.5 . .
O3S C3S C4S 110(2) . .
O3S C3S H3A 109.7 . .
C4S C3S H3A 109.7 . .
O3S C3S H3B 109.7 . .
C4S C3S H3B 109.7 . .
H3A C3S H3B 108.2 . .
C3S C4S H4A 109.5 . .
C3S C4S H4B 109.5 . .
H4A C4S H4B 109.5 . .
C3S C4S H4C 109.5 . .
H4A C4S H4C 109.5 . .
H4B C4S H4C 109.5 . .
C21 C11 C12 105.8(6) . .
C21 C11 C15 105.0(6) . 79_546
C12 C11 C15 103.5(6) . 79_546
C21 C11 H11A 113.8 . .
C12 C11 H11A 113.8 . .
C15 C11 H11A 113.8 79_546 .
C17 C12 C13 122.2(7) . .
C17 C12 C11 113.7(7) . .
C13 C12 C11 124.1(7) . .
O13 C13 C14 122.7(8) . .
O13 C13 C12 120.9(7) . .
C14 C13 C12 116.4(7) . .
C73 O13 C13 118.3(13) . .
C15 C14 C13 121.7(7) . .
C15 C14 C18 114.2(7) . 82_565
C13 C14 C18 124.1(7) . 82_565
C14 C15 C16 123.3(7) . .
C14 C15 C11 114.2(7) . 82_565
C16 C15 C11 122.6(7) . 82_565
O16 C16 C17 123.0(8) . .
O16 C16 C15 122.3(7) . .
C17 C16 C15 114.7(8) . .
C16 O16 C76 115.0(9) . .
C12 C17 C16 121.7(7) . .
C12 C17 C18 114.6(7) . .
C16 C17 C18 123.6(8) . .
C17 C18 C14 105.1(6) . 79_546
C17 C18 C26 105.0(6) . .
C14 C18 C26 102.6(6) 79_546 .
C17 C18 H18A 114.3 . .
C14 C18 H18A 114.3 79_546 .
C26 C18 H18A 114.3 . .
C26 C21 C22 123.3(9) . .
C26 C21 C11 112.8(7) . .
C22 C21 C11 123.8(9) . .
C23 C22 C21 118.2(11) . .
C23 C22 H22A 120.9 . .
C21 C22 H22A 120.9 . .
C22 C23 C24 122.1(11) . .
C22 C23 H23A 118.9 . .
C24 C23 H23A 118.9 . .
C23 C24 C25 120.0(9) . .
C23 C24 H24A 120.0 . .
C25 C24 H24A 120.0 . .
C26 C25 C24 114.9(9) . .
C26 C25 H25A 122.6 . .
C24 C25 H25A 122.6 . .
C25 C26 C21 121.4(8) . .
C25 C26 C18 123.6(9) . .
C21 C26 C18 115.0(8) . .
O13 C73 H73A 109.5 . .
O13 C73 H73B 109.5 . .
H73A C73 H73B 109.5 . .
O13 C73 H73C 109.5 . .
H73A C73 H73C 109.5 . .
H73B C73 H73C 109.5 . .
O16 C76 H76A 109.5 . .
O16 C76 H76B 109.5 . .
H76A C76 H76B 109.5 . .
O16 C76 H76C 109.5 . .
H76A C76 H76C 109.5 . .
H76B C76 H76C 109.5 . .

loop_
_geom_bond_atom_site_label_1
_geom_bond_atom_site_label_2
_geom_bond_distance
_geom_bond_site_symmetry_2
O1S C1S 1.47(2) .
C1S C2S 1.53(2) .
C1S H1A 0.9900 .
C1S H1B 0.9900 .
C2S H2A 0.9800 .
C2S H2B 0.9800 .
C2S H2C 0.9800 .
O3S C3S 1.47(2) .
C3S C4S 1.53(2) .
C3S H3A 0.9900 .
C3S H3B 0.9900 .
C4S H4A 0.9800 .
C4S H4B 0.9800 .
C4S H4C 0.9800 .
C11 C21 1.499(10) .
C11 C12 1.530(9) .
C11 C15 1.547(9) 79_546
C11 H11A 1.0000 .
C12 C17 1.366(9) .
C12 C13 1.448(10) .
C13 O13 1.284(8) .
C13 C14 1.418(10) .
O13 C73 1.23(2) .
C14 C15 1.349(9) .
C14 C18 1.526(9) 82_565
C15 C16 1.462(10) .
C15 C11 1.547(9) 82_565
C16 O16 1.266(8) .
C16 C17 1.442(9) .
O16 C76 1.56(2) .
C17 C18 1.502(9) .
C18 C14 1.526(9) 79_546
C18 C26 1.543(10) .
C18 H18A 1.0000 .
C21 C26 1.374(10) .
C21 C22 1.392(10) .
C22 C23 1.331(11) .
C22 H22A 0.9500 .
C23 C24 1.391(12) .
C23 H23A 0.9500 .
C24 C25 1.503(11) .
C24 H24A 0.9500 .
C25 C26 1.373(10) .
C25 H25A 0.9500 .
C73 H73A 0.9800 .
C73 H73B 0.9800 .
C73 H73C 0.9800 .
C76 H76A 0.9800 .
C76 H76B 0.9800 .
C76 H76C 0.9800 .

loop_
_geom_torsion_atom_site_label_1
_geom_torsion_atom_site_label_2
_geom_torsion_atom_site_label_3
_geom_torsion_atom_site_label_4
_geom_torsion
_geom_torsion_site_symmetry_1
_geom_torsion_site_symmetry_4
C21 C11 C12 C17 -54.8(8) . .
C15 C11 C12 C17 55.4(9) 79_546 .
C21 C11 C12 C13 125.6(8) . .
C15 C11 C12 C13 -124.3(8) 79_546 .
C17 C12 C13 O13 -177.2(7) . .
C11 C12 C13 O13 2.5(11) . .
C17 C12 C13 C14 0.7(11) . .
C11 C12 C13 C14 -179.6(7) . .
C14 C13 O13 C73 89.9(15) . .
C12 C13 O13 C73 -92.3(14) . .
O13 C13 C14 C15 177.3(7) . .
C12 C13 C14 C15 -0.5(11) . .
O13 C13 C14 C18 -3.1(11) . 82_565
C12 C13 C14 C18 179.0(6) . 82_565
C13 C14 C15 C16 -1.2(11) . .
C18 C14 C15 C16 179.2(6) 82_565 .
C13 C14 C15 C11 179.4(6) . 82_565
C18 C14 C15 C11 -0.3(9) 82_565 82_565
C14 C15 C16 O16 -179.1(7) . .
C11 C15 C16 O16 0.3(11) 82_565 .
C14 C15 C16 C17 2.6(10) . .
C11 C15 C16 C17 -178.0(6) 82_565 .
C17 C16 O16 C76 -94.5(11) . .
C15 C16 O16 C76 87.4(11) . .
C13 C12 C17 C16 0.8(11) . .
C11 C12 C17 C16 -178.9(6) . .
C13 C12 C17 C18 178.2(6) . .
C11 C12 C17 C18 -1.5(9) . .
O16 C16 C17 C12 179.4(7) . .
C15 C16 C17 C12 -2.4(10) . .
O16 C16 C17 C18 2.2(11) . .
C15 C16 C17 C18 -179.5(6) . .
C12 C17 C18 C14 -54.0(8) . 79_546
C16 C17 C18 C14 123.3(7) . 79_546
C12 C17 C18 C26 53.8(8) . .
C16 C17 C18 C26 -128.9(7) . .
C12 C11 C21 C26 55.9(8) . .
C15 C11 C21 C26 -53.2(8) 79_546 .
C12 C11 C21 C22 -127.1(7) . .
C15 C11 C21 C22 123.8(8) 79_546 .
C26 C21 C22 C23 -0.2(12) . .
C11 C21 C22 C23 -176.9(8) . .
C21 C22 C23 C24 1.1(14) . .
C22 C23 C24 C25 -1.2(13) . .
C23 C24 C25 C26 0.4(10) . .
C24 C25 C26 C21 0.5(10) . .
C24 C25 C26 C18 179.6(6) . .
C22 C21 C26 C25 -0.6(12) . .
C11 C21 C26 C25 176.4(6) . .
C22 C21 C26 C18 -179.8(6) . .
C11 C21 C26 C18 -2.8(9) . .
C17 C18 C26 C25 128.6(7) . .
C14 C18 C26 C25 -121.8(7) 79_546 .
C17 C18 C26 C21 -52.2(8) . .
C14 C18 C26 C21 57.4(8) 79_546 .
